data_2237976
loop_
_publ_author_name
'Roy, Christopher P.'
'Boyer, Pauline M.'
'Merola, Joseph S.'

_publ_section_title
;
 Aquabis(4-methylbenzenesulfonato-\k<i>O</i>)(\h^5^-pentamethylcyclopentadienyl)rhodium(III)
 monohydrate
;
_journal_coeditor_code PK2474
_journal_issue 5
_journal_name_full 'Acta Crystallographica Section E'
_journal_page_first m259
_journal_page_last m260
_journal_paper_doi 10.1107/S160053681300860X
_journal_volume 69
_journal_year 2013
_chemical_formula_iupac '[Rh (C10 H15) (C7 H7 O3 S)2 (H2 O)], H2 O'
_chemical_formula_moiety 'C24 H31 O7 Rh S2, H2 O'
_chemical_formula_sum 'C24 H33 O8 Rh S2'
_chemical_formula_weight 616.53
_chemical_name_systematic
'Aquabis(4-methylbenzenesulfonato-\k<i>O</i>)(\h^5^-pentamethylcyclopentadienyl)rhodium(III) monohydrate'
_space_group_crystal_system orthorhombic
_space_group_IT_number 60
_space_group_name_Hall '-P 2n 2ab'
_space_group_name_H-M_alt 'P b c n'
_symmetry_space_group_name_Hall '-P 2n 2ab'
_symmetry_space_group_name_H-M 'P b c n'
_atom_sites_solution_hydrogens geom
_atom_sites_solution_primary direct
_atom_sites_solution_secondary difmap
_audit_creation_method
;
Olex2 1.2
(compiled 2012.12.05 svn.r2549, GUI svn.r4385)
;
_cell_angle_alpha 90.00
_cell_angle_beta 90.00
_cell_angle_gamma 90.00
_cell_formula_units_Z 8
_cell_length_a 23.550(8)
_cell_length_b 18.814(7)
_cell_length_c 12.114(5)
_cell_measurement_reflns_used 50
_cell_measurement_temperature 295
_cell_measurement_theta_max 25
_cell_measurement_theta_min 2
_cell_volume 5367(3)
_computing_cell_refinement 'XSCANS (Siemens, 1994)'
_computing_data_collection 'XSCANS (Siemens, 1994)'
_computing_data_reduction 'XSCANS (Siemens, 1994)'
_computing_molecular_graphics
;
OLEX2 (Dolomanov <i>et al.</i>, 2009)
;
_computing_publication_material
;
OLEX2 (Dolomanov <i>et al.</i>, 2009)
;
_computing_structure_refinement 'SHELXL97 (Sheldrick, 2008)'
_computing_structure_solution 'SHELXS97 (Sheldrick, 2008)'
_diffrn_ambient_temperature 295
_diffrn_measured_fraction_theta_full 0.999
_diffrn_measured_fraction_theta_max 0.999
_diffrn_measurement_device_type 'Siemens P4'
_diffrn_measurement_method 'profile data from \q/2\q scans'
_diffrn_radiation_monochromator graphite
_diffrn_radiation_type MoK\a
_diffrn_radiation_wavelength 0.71073
_diffrn_reflns_av_R_equivalents 0.0000
_diffrn_reflns_limit_h_max 28
_diffrn_reflns_limit_h_min 0
_diffrn_reflns_limit_k_max 0
_diffrn_reflns_limit_k_min -22
_diffrn_reflns_limit_l_max 14
_diffrn_reflns_limit_l_min 0
_diffrn_reflns_number 4738
_diffrn_reflns_theta_full 25.00
_diffrn_reflns_theta_max 25.02
_diffrn_reflns_theta_min 2.16
_diffrn_standards_decay_% .0(10)
_diffrn_standards_interval_count 200
_diffrn_standards_number 3
_exptl_absorpt_coefficient_mu 0.836
_exptl_absorpt_correction_T_max 0.881
_exptl_absorpt_correction_T_min 0.00
_exptl_absorpt_correction_type psi-scan
_exptl_absorpt_process_details '(North <i>et al.</i>, 1968)'
_exptl_crystal_colour 'clear orange'
_exptl_crystal_density_diffrn 1.526
_exptl_crystal_density_method 'not measured'
_exptl_crystal_description prism
_exptl_crystal_F_000 2544
_exptl_crystal_size_max 0.4
_exptl_crystal_size_mid 0.4
_exptl_crystal_size_min 0.4
_refine_diff_density_max 0.375
_refine_diff_density_min -0.294
_refine_ls_extinction_coef 0.00052(6)
_refine_ls_extinction_expression Fc^*^=kFc[1+0.001xFc^2^\l^3^/sin(2\q)]^-1/4^
_refine_ls_extinction_method 'SHELXL97 (Sheldrick, 2008)'
_refine_ls_goodness_of_fit_ref 1.029
_refine_ls_hydrogen_treatment mixed
_refine_ls_matrix_type full
_refine_ls_number_parameters 340
_refine_ls_number_reflns 4738
_refine_ls_number_restraints 1
_refine_ls_restrained_S_all 1.029
_refine_ls_R_factor_all 0.0682
_refine_ls_R_factor_gt 0.0383
_refine_ls_shift/su_max 0.001
_refine_ls_shift/su_mean 0.000
_refine_ls_structure_factor_coef Fsqd
_refine_ls_weighting_details 'calc w=1/[\s^2^(Fo^2^)+(0.0322P)^2^+3.4175P] where P=(Fo^2^+2Fc^2^)/3'
_refine_ls_weighting_scheme calc
_refine_ls_wR_factor_gt 0.0755
_refine_ls_wR_factor_ref 0.0861
_reflns_number_gt 3297
_reflns_number_total 4738
_reflns_threshold_expression I>2\s(I)
_cod_data_source_file pk2474.cif
_cod_data_source_block I
_cod_database_code 2237976
_cod_database_fobs_code 2237976

loop_
_space_group_symop_id
_space_group_symop_operation_xyz
1 'x, y, z'
2 '-x+1/2, -y+1/2, z+1/2'
3 '-x, y, -z+1/2'
4 'x+1/2, -y+1/2, -z'
5 '-x, -y, -z'
6 'x-1/2, y-1/2, -z-1/2'
7 'x, -y, z-1/2'
8 '-x-1/2, y-1/2, z'

loop_
_atom_site_type_symbol
_atom_site_label
_atom_site_fract_x
_atom_site_fract_y
_atom_site_fract_z
_atom_site_U_iso_or_equiv
_atom_site_adp_type
_atom_site_calc_flag
_atom_site_refinement_flags
_atom_site_occupancy
_atom_site_symmetry_multiplicity
Rh Rh1 0.666388(12) 0.645607(15) 0.50870(2) 0.03433(11) Uani d . 1 1
S S1 0.65268(5) 0.82532(6) 0.52292(9) 0.0465(3) Uani d . 1 1
S S2 0.62414(6) 0.60927(6) 0.25074(9) 0.0538(3) Uani d . 1 1
O O1 0.62955(11) 0.75207(14) 0.5237(2) 0.0451(7) Uani d . 1 1
O O2 0.63499(15) 0.86471(18) 0.6196(3) 0.0677(10) Uani d . 1 1
O O3 0.71402(13) 0.82661(17) 0.5072(3) 0.0635(9) Uani d . 1 1
O O4 0.63324(16) 0.65843(16) 0.3441(2) 0.0660(10) Uani d . 1 1
O O5 0.67723(16) 0.57892(19) 0.2134(3) 0.0802(11) Uani d . 1 1
O O6 0.58036(17) 0.55830(19) 0.2723(3) 0.0822(11) Uani d . 1 1
O O7 0.74332(15) 0.6962(2) 0.4484(3) 0.0604(9) Uani d . 1 1
H H7A 0.736(2) 0.681(3) 0.384(5) 0.09(2) Uiso d . 1 1
H H7B 0.730(3) 0.753(4) 0.442(6) 0.17(3) Uiso d . 1 1
O O8 0.7836(2) 0.6195(3) 0.2870(4) 0.0896(15) Uani d . 1 1
H H8D 0.802(3) 0.632(4) 0.238(6) 0.13(3) Uiso d . 1 1
H H8E 0.754(3) 0.602(3) 0.252(5) 0.09(2) Uiso d . 1 1
C C1 0.6733(2) 0.5351(2) 0.5370(3) 0.0510(12) Uani d . 1 1
C C2 0.71567(19) 0.5703(2) 0.5983(4) 0.0505(11) Uani d . 1 1
C C3 0.68878(19) 0.6193(2) 0.6720(3) 0.0470(11) Uani d . 1 1
C C4 0.62904(18) 0.6102(2) 0.6596(3) 0.0482(11) Uani d . 1 1
C C5 0.6187(2) 0.5592(2) 0.5754(4) 0.0512(12) Uani d . 1 1
C C6 0.6836(3) 0.4784(3) 0.4526(4) 0.097(2) Uani d . 1 1
H H6A 0.7128 0.4937 0.4027 0.146 Uiso calc R 1 1
H H6B 0.6493 0.4697 0.4122 0.146 Uiso calc R 1 1
H H6C 0.6954 0.4355 0.4889 0.146 Uiso calc R 1 1
C C7 0.7786(2) 0.5599(4) 0.5867(5) 0.097(2) Uani d . 1 1
H H7C 0.7981 0.6007 0.6154 0.145 Uiso calc R 1 1
H H7D 0.7879 0.5539 0.5101 0.145 Uiso calc R 1 1
H H7E 0.7899 0.5183 0.6271 0.145 Uiso calc R 1 1
C C8 0.7184(3) 0.6679(3) 0.7509(4) 0.0870(19) Uani d . 1 1
H H8A 0.7038 0.7153 0.7424 0.130 Uiso calc R 1 1
H H8B 0.7584 0.6677 0.7358 0.130 Uiso calc R 1 1
H H8C 0.7119 0.6520 0.8251 0.130 Uiso calc R 1 1
C C9 0.5840(3) 0.6498(3) 0.7230(5) 0.098(2) Uani d . 1 1
H H9A 0.5486 0.6468 0.6841 0.147 Uiso calc R 1 1
H H9B 0.5950 0.6987 0.7303 0.147 Uiso calc R 1 1
H H9C 0.5799 0.6290 0.7949 0.147 Uiso calc R 1 1
C C10 0.5612(2) 0.5339(3) 0.5388(5) 0.091(2) Uani d . 1 1
H H10A 0.5641 0.5131 0.4666 0.136 Uiso calc R 1 1
H H10B 0.5354 0.5733 0.5366 0.136 Uiso calc R 1 1
H H10C 0.5474 0.4989 0.5899 0.136 Uiso calc R 1 1
C C11 0.62207(17) 0.8673(2) 0.4062(3) 0.0427(10) Uani d . 1 1
C C12 0.6297(2) 0.9397(2) 0.3923(4) 0.0576(12) Uani d . 1 1
H H12 0.6498 0.9656 0.4446 0.069 Uiso calc R 1 1
C C13 0.6074(2) 0.9732(3) 0.3013(4) 0.0639(14) Uani d . 1 1
H H13 0.6128 1.0219 0.2931 0.077 Uiso calc R 1 1
C C14 0.5773(2) 0.9366(3) 0.2217(4) 0.0554(12) Uani d . 1 1
C C15 0.5711(2) 0.8643(2) 0.2361(4) 0.0571(12) Uani d . 1 1
H H15 0.5512 0.8383 0.1834 0.068 Uiso calc R 1 1
C C16 0.59347(19) 0.8292(2) 0.3267(4) 0.0510(11) Uani d . 1 1
H H16 0.5892 0.7802 0.3338 0.061 Uiso calc R 1 1
C C17 0.5522(2) 0.9735(3) 0.1226(4) 0.0834(18) Uani d . 1 1
H H17A 0.5754 0.9641 0.0589 0.125 Uiso calc R 1 1
H H17B 0.5509 1.0238 0.1358 0.125 Uiso calc R 1 1
H H17C 0.5145 0.9561 0.1098 0.125 Uiso calc R 1 1
C C18 0.59902(19) 0.6660(2) 0.1437(3) 0.0475(11) Uani d . 1 1
C C19 0.63637(19) 0.7094(3) 0.0871(4) 0.0543(12) Uani d . 1 1
H H19 0.6749 0.7080 0.1035 0.065 Uiso calc R 1 1
C C20 0.6164(2) 0.7548(3) 0.0061(4) 0.0591(12) Uani d . 1 1
H H20 0.6419 0.7834 -0.0323 0.071 Uiso calc R 1 1
C C21 0.5590(2) 0.7586(3) -0.0189(4) 0.0584(12) Uani d . 1 1
C C22 0.5227(2) 0.7139(3) 0.0370(4) 0.0575(13) Uani d . 1 1
H H22 0.4842 0.7148 0.0200 0.069 Uiso calc R 1 1
C C23 0.54202(19) 0.6675(2) 0.1184(3) 0.0519(12) Uani d . 1 1
H H23 0.5167 0.6379 0.1553 0.062 Uiso calc R 1 1
C C24 0.5368(3) 0.8104(3) -0.1051(4) 0.0871(19) Uani d . 1 1
H H24A 0.5559 0.8024 -0.1739 0.131 Uiso calc R 1 1
H H24B 0.5437 0.8583 -0.0809 0.131 Uiso calc R 1 1
H H24C 0.4967 0.8034 -0.1147 0.131 Uiso calc R 1 1

loop_
_atom_site_aniso_label
_atom_site_aniso_U_11
_atom_site_aniso_U_22
_atom_site_aniso_U_33
_atom_site_aniso_U_12
_atom_site_aniso_U_13
_atom_site_aniso_U_23
Rh1 0.03743(17) 0.03487(17) 0.03068(16) 0.00144(14) -0.00110(14) 0.00030(14)
S1 0.0509(6) 0.0401(5) 0.0485(6) 0.0032(5) -0.0098(5) -0.0090(5)
S2 0.0766(8) 0.0486(7) 0.0362(6) 0.0044(6) -0.0117(6) -0.0066(5)
O1 0.0436(16) 0.0396(16) 0.0522(17) 0.0031(12) -0.0028(13) 0.0010(13)
O2 0.092(3) 0.060(2) 0.0503(18) 0.0172(19) -0.0182(18) -0.0173(16)
O3 0.0477(17) 0.0533(18) 0.090(2) -0.0023(15) -0.0137(18) -0.0075(19)
O4 0.113(3) 0.049(2) 0.0358(16) 0.0138(19) -0.0241(17) -0.0100(14)
O5 0.097(3) 0.080(3) 0.064(2) 0.035(2) -0.008(2) -0.0091(19)
O6 0.118(3) 0.070(2) 0.059(2) -0.027(2) -0.018(2) 0.0126(18)
O7 0.054(2) 0.055(2) 0.072(2) -0.0047(17) 0.0159(19) 0.0070(19)
O8 0.087(3) 0.119(4) 0.063(3) 0.008(3) 0.025(3) -0.002(3)
C1 0.084(4) 0.029(2) 0.040(2) 0.010(2) -0.006(2) 0.0060(17)
C2 0.051(3) 0.054(3) 0.047(2) 0.009(2) -0.007(2) 0.015(2)
C3 0.058(3) 0.049(3) 0.034(2) -0.010(2) -0.007(2) 0.0047(19)
C4 0.051(3) 0.053(3) 0.040(2) 0.004(2) 0.014(2) 0.014(2)
C5 0.055(3) 0.052(3) 0.047(3) -0.015(2) -0.011(2) 0.017(2)
C6 0.184(7) 0.049(3) 0.058(3) 0.022(4) -0.008(4) -0.006(3)
C7 0.059(4) 0.129(6) 0.102(5) 0.037(4) 0.003(3) 0.030(4)
C8 0.126(5) 0.081(4) 0.054(3) -0.043(4) -0.034(3) 0.008(3)
C9 0.103(5) 0.116(5) 0.075(4) 0.048(4) 0.046(4) 0.023(4)
C10 0.080(4) 0.096(4) 0.097(4) -0.043(3) -0.039(3) 0.044(4)
C11 0.043(2) 0.036(2) 0.049(2) -0.0010(19) 0.0031(19) -0.0045(19)
C12 0.062(3) 0.047(3) 0.064(3) -0.008(2) -0.006(2) -0.010(2)
C13 0.074(4) 0.043(3) 0.074(3) -0.002(3) 0.007(3) 0.014(3)
C14 0.051(3) 0.065(3) 0.050(3) 0.002(3) 0.008(2) 0.011(2)
C15 0.066(3) 0.057(3) 0.049(3) 0.001(2) -0.011(2) -0.003(2)
C16 0.063(3) 0.034(2) 0.055(3) -0.003(2) -0.010(2) -0.008(2)
C17 0.086(4) 0.091(4) 0.073(4) -0.006(3) 0.000(3) 0.034(3)
C18 0.059(3) 0.054(3) 0.029(2) 0.002(2) -0.006(2) -0.0066(19)
C19 0.045(3) 0.070(3) 0.047(3) -0.002(2) -0.006(2) -0.004(2)
C20 0.065(3) 0.069(3) 0.043(3) -0.008(2) -0.002(2) 0.004(2)
C21 0.077(3) 0.060(3) 0.038(2) 0.008(3) -0.008(2) -0.003(2)
C22 0.052(3) 0.073(3) 0.047(3) 0.009(3) -0.014(2) -0.015(2)
C23 0.055(3) 0.061(3) 0.040(2) -0.007(2) -0.001(2) -0.008(2)
C24 0.112(5) 0.091(4) 0.059(3) 0.018(4) -0.021(3) 0.010(3)

loop_
_atom_type_symbol
_atom_type_description
_atom_type_scat_dispersion_real
_atom_type_scat_dispersion_imag
_atom_type_scat_source
C C 0.0033 0.0016 'International Tables Vol C Tables 4.2.6.8 and 6.1.1.4'
H H 0.0000 0.0000 'International Tables Vol C Tables 4.2.6.8 and 6.1.1.4'
O O 0.0106 0.0060 'International Tables Vol C Tables 4.2.6.8 and 6.1.1.4'
S S 0.1246 0.1234 'International Tables Vol C Tables 4.2.6.8 and 6.1.1.4'
Rh Rh -1.1178 0.9187 'International Tables Vol C Tables 4.2.6.8 and 6.1.1.4'

loop_
_geom_angle_atom_site_label_1
_geom_angle_atom_site_label_2
_geom_angle_atom_site_label_3
_geom_angle
O4 Rh1 O1 80.25(11)
O4 Rh1 O7 86.66(15)
O7 Rh1 O1 87.57(13)
C1 Rh1 O1 156.42(15)
C1 Rh1 O4 106.75(14)
C1 Rh1 O7 114.93(17)
C1 Rh1 C2 38.81(17)
C1 Rh1 C4 65.50(17)
C1 Rh1 C5 39.60(17)
C2 Rh1 O1 141.46(15)
C2 Rh1 O4 138.06(15)
C2 Rh1 O7 90.48(16)
C2 Rh1 C4 65.18(17)
C2 Rh1 C5 65.60(17)
C3 Rh1 O1 103.66(15)
C3 Rh1 O4 170.43(15)
C3 Rh1 O7 102.12(16)
C3 Rh1 C1 66.24(16)
C3 Rh1 C2 39.49(16)
C3 Rh1 C4 39.27(16)
C3 Rh1 C5 66.26(16)
C4 Rh1 O1 92.95(14)
C4 Rh1 O4 132.68(17)
C4 Rh1 O7 140.18(17)
C4 Rh1 C5 38.89(17)
C5 Rh1 O1 117.19(16)
C5 Rh1 O4 104.17(15)
C5 Rh1 O7 154.07(17)
O1 S1 C11 105.65(18)
O2 S1 O1 111.4(2)
O2 S1 O3 112.5(2)
O2 S1 C11 107.48(19)
O3 S1 O1 112.37(17)
O3 S1 C11 107.0(2)
O4 S2 C18 103.32(18)
O5 S2 O4 111.2(2)
O5 S2 C18 107.2(2)
O6 S2 O4 112.6(2)
O6 S2 O5 114.5(2)
O6 S2 C18 107.1(2)
S1 O1 Rh1 134.78(17)
S2 O4 Rh1 133.72(19)
Rh1 O7 H7A 89(4)
Rh1 O7 H7B 102(4)
H7A O7 H7B 102(5)
H8D O8 H8E 101(6)
C2 C1 Rh1 71.2(2)
C2 C1 C5 108.4(4)
C2 C1 C6 125.4(5)
C5 C1 Rh1 71.0(2)
C5 C1 C6 126.1(5)
C6 C1 Rh1 127.0(3)
C1 C2 Rh1 70.0(2)
C1 C2 C3 108.5(4)
C1 C2 C7 126.0(5)
C3 C2 Rh1 69.4(2)
C3 C2 C7 125.4(5)
C7 C2 Rh1 125.3(3)
C2 C3 Rh1 71.1(2)
C2 C3 C8 125.9(5)
C4 C3 Rh1 71.5(2)
C4 C3 C2 107.1(4)
C4 C3 C8 127.0(5)
C8 C3 Rh1 125.0(3)
C3 C4 Rh1 69.3(2)
C3 C4 C9 125.5(5)
C5 C4 Rh1 70.6(2)
C5 C4 C3 109.0(4)
C5 C4 C9 125.4(5)
C9 C4 Rh1 124.9(3)
C1 C5 Rh1 69.4(2)
C1 C5 C10 127.6(5)
C4 C5 Rh1 70.6(2)
C4 C5 C1 106.9(4)
C4 C5 C10 125.5(5)
C10 C5 Rh1 127.2(3)
C1 C6 H6A 109.5
C1 C6 H6B 109.5
C1 C6 H6C 109.5
H6A C6 H6B 109.5
H6A C6 H6C 109.5
H6B C6 H6C 109.5
C2 C7 H7C 109.5
C2 C7 H7D 109.5
C2 C7 H7E 109.5
H7C C7 H7D 109.5
H7C C7 H7E 109.5
H7D C7 H7E 109.5
C3 C8 H8A 109.5
C3 C8 H8B 109.5
C3 C8 H8C 109.5
H8A C8 H8B 109.5
H8A C8 H8C 109.5
H8B C8 H8C 109.5
C4 C9 H9A 109.5
C4 C9 H9B 109.5
C4 C9 H9C 109.5
H9A C9 H9B 109.5
H9A C9 H9C 109.5
H9B C9 H9C 109.5
C5 C10 H10A 109.5
C5 C10 H10B 109.5
C5 C10 H10C 109.5
H10A C10 H10B 109.5
H10A C10 H10C 109.5
H10B C10 H10C 109.5
C12 C11 S1 118.9(3)
C16 C11 S1 121.6(3)
C16 C11 C12 119.4(4)
C11 C12 H12 120.0
C13 C12 C11 120.0(4)
C13 C12 H12 120.0
C12 C13 H13 119.1
C12 C13 C14 121.8(4)
C14 C13 H13 119.1
C13 C14 C17 121.9(5)
C15 C14 C13 117.2(4)
C15 C14 C17 120.9(5)
C14 C15 H15 119.0
C14 C15 C16 122.0(4)
C16 C15 H15 119.0
C11 C16 C15 119.5(4)
C11 C16 H16 120.3
C15 C16 H16 120.3
C14 C17 H17A 109.5
C14 C17 H17B 109.5
C14 C17 H17C 109.5
H17A C17 H17B 109.5
H17A C17 H17C 109.5
H17B C17 H17C 109.5
C19 C18 S2 120.2(3)
C23 C18 S2 119.9(4)
C23 C18 C19 119.9(4)
C18 C19 H19 120.0
C18 C19 C20 120.0(4)
C20 C19 H19 120.0
C19 C20 H20 119.4
C19 C20 C21 121.1(5)
C21 C20 H20 119.4
C20 C21 C24 121.2(5)
C22 C21 C20 117.9(4)
C22 C21 C24 120.9(5)
C21 C22 H22 119.1
C21 C22 C23 121.8(4)
C23 C22 H22 119.1
C18 C23 C22 119.2(4)
C18 C23 H23 120.4
C22 C23 H23 120.4
C21 C24 H24A 109.5
C21 C24 H24B 109.5
C21 C24 H24C 109.5
H24A C24 H24B 109.5
H24A C24 H24C 109.5
H24B C24 H24C 109.5

loop_
_geom_bond_atom_site_label_1
_geom_bond_atom_site_label_2
_geom_bond_distance
Rh1 O1 2.190(3)
Rh1 O4 2.155(3)
Rh1 O7 2.173(3)
Rh1 C1 2.113(4)
Rh1 C2 2.129(4)
Rh1 C3 2.106(4)
Rh1 C4 2.135(4)
Rh1 C5 2.135(4)
S1 O1 1.482(3)
S1 O2 1.447(3)
S1 O3 1.457(3)
S1 C11 1.773(4)
S2 O4 1.476(3)
S2 O5 1.447(4)
S2 O6 1.432(4)
S2 C18 1.781(4)
O7 H7A 0.85(5)
O7 H7B 1.11(8)
O8 H8D 0.77(8)
O8 H8E 0.88(6)
C1 C2 1.410(6)
C1 C5 1.439(6)
C1 C6 1.498(6)
C2 C3 1.431(6)
C2 C7 1.501(6)
C3 C4 1.425(6)
C3 C8 1.495(6)
C4 C5 1.422(6)
C4 C9 1.506(6)
C5 C10 1.501(6)
C6 H6A 0.9600
C6 H6B 0.9600
C6 H6C 0.9600
C7 H7C 0.9600
C7 H7D 0.9600
C7 H7E 0.9600
C8 H8A 0.9600
C8 H8B 0.9600
C8 H8C 0.9600
C9 H9A 0.9600
C9 H9B 0.9600
C9 H9C 0.9600
C10 H10A 0.9600
C10 H10B 0.9600
C10 H10C 0.9600
C11 C12 1.384(6)
C11 C16 1.377(6)
C12 H12 0.9300
C12 C13 1.373(6)
C13 H13 0.9300
C13 C14 1.382(6)
C14 C15 1.380(6)
C14 C17 1.507(6)
C15 H15 0.9300
C15 C16 1.386(6)
C16 H16 0.9300
C17 H17A 0.9600
C17 H17B 0.9600
C17 H17C 0.9600
C18 C19 1.382(6)
C18 C23 1.377(6)
C19 H19 0.9300
C19 C20 1.384(6)
C20 H20 0.9300
C20 C21 1.387(7)
C21 C22 1.377(7)
C21 C24 1.523(6)
C22 H22 0.9300
C22 C23 1.394(6)
C23 H23 0.9300
C24 H24A 0.9600
C24 H24B 0.9600
C24 H24C 0.9600

loop_
_geom_hbond_atom_site_label_D
_geom_hbond_atom_site_label_H
_geom_hbond_atom_site_label_A
_geom_hbond_site_symmetry_A
_geom_hbond_distance_DH
_geom_hbond_distance_HA
_geom_hbond_distance_DA
_geom_hbond_angle_DHA
O7 H7A O8 . 0.85(5) 1.99(6) 2.608(6) 128(5)
O7 H7B O3 . 1.11(8) 1.64(8) 2.647(5) 147(7)
O8 H8D O2 2_664 0.77(8) 2.06(8) 2.807(6) 162(8)
O8 H8E O5 . 0.88(6) 1.91(6) 2.766(7) 162(6)
